data_4064894
loop_
_publ_author_name
'Gao, Wei'
'Song, Li-Cheng'
'Yin, Bang-Shao'
'Zan, Hui-Ning'
'Wang, De-Fu'
'Song, Hai-Bin'

_publ_section_title
;
 Synthesis and Characterization of Single, Double, and Triple Butterfly
 [2Fe2E] (E = Se, S) Cluster Complexes Related to the Active Site of
 [FeFe]-Hydrogenases
;
_journal_issue 15
_journal_name_full Organometallics
_journal_page_first 4097
_journal_paper_doi 10.1021/om200395g
_journal_volume 30
_journal_year 2011
_chemical_formula_sum 'C17 H13 Fe2 N O8 S2'
_chemical_formula_weight 535.10
_chemical_name_systematic
; 
 ? 
;
_space_group_IT_number 2
_symmetry_cell_setting triclinic
_symmetry_space_group_name_Hall '-P 1'
_symmetry_space_group_name_H-M 'P -1'
_atom_sites_solution_hydrogens geom
_atom_sites_solution_primary direct
_atom_sites_solution_secondary difmap
_audit_creation_method SHELXL-97
_cell_angle_alpha 70.78(3)
_cell_angle_beta 81.15(3)
_cell_angle_gamma 83.22(3)
_cell_formula_units_Z 2
_cell_length_a 7.6179(15)
_cell_length_b 9.856(2)
_cell_length_c 14.494(3)
_cell_measurement_reflns_used 3325
_cell_measurement_temperature 113(2)
_cell_measurement_theta_max 27.872
_cell_measurement_theta_min 1.499
_cell_volume 1012.7(4)
_computing_cell_refinement crystalclear
_computing_data_collection crystalclear
_computing_data_reduction crystalclear
_computing_molecular_graphics 'Bruker SHELXTL'
_computing_publication_material 'Bruker SHELXTL'
_computing_structure_refinement 'SHELXL-97 (Sheldrick, 1997)'
_computing_structure_solution 'SHELXS-97 (Sheldrick, 1990)'
_diffrn_ambient_temperature 113(2)
_diffrn_measured_fraction_theta_full 0.996
_diffrn_measured_fraction_theta_max 0.996
_diffrn_measurement_device_type 'rigaku saturn'
_diffrn_measurement_method '\w scans'
_diffrn_radiation_monochromator confocal
_diffrn_radiation_source 'rotating anode'
_diffrn_radiation_type MoK\a
_diffrn_radiation_wavelength 0.71073
_diffrn_reflns_av_R_equivalents 0.0334
_diffrn_reflns_av_sigmaI/netI 0.0491
_diffrn_reflns_limit_h_max 9
_diffrn_reflns_limit_h_min -9
_diffrn_reflns_limit_k_max 11
_diffrn_reflns_limit_k_min -11
_diffrn_reflns_limit_l_max 17
_diffrn_reflns_limit_l_min -16
_diffrn_reflns_number 7557
_diffrn_reflns_theta_full 25.02
_diffrn_reflns_theta_max 25.02
_diffrn_reflns_theta_min 1.50
_diffrn_standards_decay_% 0
_diffrn_standards_interval_count 0
_diffrn_standards_interval_time 0
_diffrn_standards_number 0
_exptl_absorpt_coefficient_mu 1.684
_exptl_absorpt_correction_T_max 0.8235
_exptl_absorpt_correction_T_min 0.7514
_exptl_absorpt_correction_type multi-scan
_exptl_absorpt_process_details crystalclear
_exptl_crystal_density_diffrn 1.755
_exptl_crystal_density_method 'not measured'
_exptl_crystal_F_000 540
_exptl_crystal_size_max 0.18
_exptl_crystal_size_mid 0.16
_exptl_crystal_size_min 0.12
_refine_diff_density_max 0.311
_refine_diff_density_min -0.357
_refine_diff_density_rms 0.068
_refine_ls_extinction_method none
_refine_ls_goodness_of_fit_ref 1.006
_refine_ls_hydrogen_treatment constr
_refine_ls_matrix_type full
_refine_ls_number_parameters 272
_refine_ls_number_reflns 3551
_refine_ls_number_restraints 0
_refine_ls_restrained_S_all 1.006
_refine_ls_R_factor_all 0.0317
_refine_ls_R_factor_gt 0.0247
_refine_ls_shift/su_max 0.001
_refine_ls_shift/su_mean 0.000
_refine_ls_structure_factor_coef Fsqd
_refine_ls_weighting_details 'calc w=1/[\s^2^(Fo^2^)+(0.0277P)^2^+0.0000P] where P=(Fo^2^+2Fc^2^)/3'
_refine_ls_weighting_scheme calc
_refine_ls_wR_factor_gt 0.0614
_refine_ls_wR_factor_ref 0.0629
_reflns_number_gt 2756
_reflns_number_total 3551
_reflns_threshold_expression >2sigma(I)
_cod_data_source_file om200395g_si_002.cif
_cod_data_source_block Comp4
_cod_depositor_comments
;
The following automatic conversions were performed:

'_symmetry_cell_setting' value 'Triclinic' changed to 'triclinic'
according to /home/saulius/struct/CIF-dictionaries/cif_core.dic
dictionary named 'cif_core.dic' version 2.4.1 from
2010-06-29.

'_exptl_absorpt_correction_type' value 'MULTI-SCAN'
changed to 'multi-scan' according to
/home/saulius/struct/CIF-dictionaries/cif_core.dic dictionary named
'cif_core.dic' version 2.4.1 from
2010-06-29.

'_refine_ls_hydrogen_treatment' value 'CONSTR' changed
to 'constr' according to
/home/saulius/struct/CIF-dictionaries/cif_core.dic dictionary named
'cif_core.dic' version 2.4.1 from 2010-06-29.

Automatic conversion script
Id: cif_fix_values 1715 2011-07-08 13:25:40Z adriana 
;
_cod_original_sg_symbol_H-M P-1
_cod_database_code 4064894

loop_
_symmetry_equiv_pos_as_xyz
'x, y, z'
'-x, -y, -z'

loop_
_atom_site_label
_atom_site_type_symbol
_atom_site_fract_x
_atom_site_fract_y
_atom_site_fract_z
_atom_site_U_iso_or_equiv
_atom_site_adp_type
_atom_site_occupancy
_atom_site_symmetry_multiplicity
_atom_site_calc_flag
_atom_site_refinement_flags
Fe1 Fe 0.76441(4) 0.42467(3) 0.21782(2) 0.01330(10) Uani 1 1 d .
Fe2 Fe 0.49324(4) 0.38564(3) 0.34348(2) 0.01384(10) Uani 1 1 d .
S1 S 0.48121(7) 0.45926(6) 0.17924(4) 0.01447(14) Uani 1 1 d .
S2 S 0.66896(8) 0.56948(6) 0.31068(4) 0.01471(14) Uani 1 1 d .
O1 O 1.0189(2) 0.60619(17) 0.06602(12) 0.0274(4) Uani 1 1 d .
O2 O 0.7897(2) 0.18376(18) 0.13901(13) 0.0298(4) Uani 1 1 d .
O3 O 1.0119(2) 0.27020(17) 0.36028(12) 0.0272(4) Uani 1 1 d .
O4 O 0.4043(2) 0.10081(17) 0.34872(12) 0.0260(4) Uani 1 1 d .
O5 O 0.6264(2) 0.26072(18) 0.53531(12) 0.0285(4) Uani 1 1 d .
O6 O 0.1501(2) 0.51175(18) 0.41359(13) 0.0332(5) Uani 1 1 d .
O7 O 0.9850(2) 1.17580(17) -0.22609(12) 0.0271(4) Uani 1 1 d .
O8 O 0.9165(2) 1.01578(17) -0.29326(11) 0.0229(4) Uani 1 1 d .
N1 N 0.5280(3) 0.74862(19) 0.14032(13) 0.0163(4) Uani 1 1 d .
C1 C 0.9152(3) 0.5390(2) 0.12229(17) 0.0181(5) Uani 1 1 d .
C2 C 0.7835(3) 0.2773(2) 0.16965(17) 0.0184(5) Uani 1 1 d .
C3 C 0.9178(3) 0.3331(2) 0.30405(17) 0.0181(5) Uani 1 1 d .
C4 C 0.4366(3) 0.2113(2) 0.34730(16) 0.0175(5) Uani 1 1 d .
C5 C 0.5747(3) 0.3100(2) 0.46067(17) 0.0182(5) Uani 1 1 d .
C6 C 0.2813(3) 0.4610(2) 0.38688(17) 0.0201(6) Uani 1 1 d .
C7 C 0.5672(3) 0.7428(2) 0.23515(16) 0.0188(5) Uani 1 1 d .
H7A H 0.4573 0.7662 0.2723 0.023 Uiso 1 1 calc R
H7B H 0.6469 0.8173 0.2258 0.023 Uiso 1 1 calc R
C8 C 0.4011(3) 0.6525(2) 0.14228(16) 0.0178(5) Uani 1 1 d .
H8A H 0.3635 0.6792 0.0773 0.021 Uiso 1 1 calc R
H8B H 0.2972 0.6650 0.1875 0.021 Uiso 1 1 calc R
C9 C 0.6322(3) 0.8193(2) 0.05274(16) 0.0144(5) Uani 1 1 d .
C10 C 0.6448(3) 0.7771(2) -0.03102(16) 0.0171(5) Uani 1 1 d .
H10 H 0.5907 0.6956 -0.0277 0.021 Uiso 1 1 calc R
C11 C 0.7363(3) 0.8547(2) -0.11875(16) 0.0179(5) Uani 1 1 d .
H11 H 0.7431 0.8250 -0.1739 0.021 Uiso 1 1 calc R
C12 C 0.8191(3) 0.9777(2) -0.12561(16) 0.0161(5) Uani 1 1 d .
C13 C 0.8086(3) 1.0181(2) -0.04162(16) 0.0162(5) Uani 1 1 d .
H13 H 0.8645 1.0987 -0.0448 0.019 Uiso 1 1 calc R
C14 C 0.7170(3) 0.9412(2) 0.04635(16) 0.0159(5) Uani 1 1 d .
H14 H 0.7116 0.9704 0.1016 0.019 Uiso 1 1 calc R
C15 C 0.9158(3) 1.0676(2) -0.21799(17) 0.0184(5) Uani 1 1 d .
C16 C 0.9999(3) 1.1010(3) -0.38845(17) 0.0257(6) Uani 1 1 d .
H16A H 0.9769 1.2025 -0.3952 0.031 Uiso 1 1 calc R
H16B H 0.9482 1.0831 -0.4402 0.031 Uiso 1 1 calc R
C17 C 1.1970(3) 1.0644(3) -0.39977(18) 0.0310(7) Uani 1 1 d .
H17A H 1.2489 1.0854 -0.3501 0.046 Uiso 1 1 calc R
H17B H 1.2486 1.1205 -0.4638 0.046 Uiso 1 1 calc R
H17C H 1.2199 0.9638 -0.3927 0.046 Uiso 1 1 calc R

loop_
_atom_site_aniso_label
_atom_site_aniso_U_11
_atom_site_aniso_U_22
_atom_site_aniso_U_33
_atom_site_aniso_U_23
_atom_site_aniso_U_13
_atom_site_aniso_U_12
Fe1 0.01031(18) 0.01576(18) 0.01549(18) -0.00790(14) 0.00033(14) -0.00132(14)
Fe2 0.01200(18) 0.01529(18) 0.01454(18) -0.00606(14) 0.00150(13) -0.00235(14)
S1 0.0125(3) 0.0155(3) 0.0171(3) -0.0074(2) -0.0016(2) -0.0016(2)
S2 0.0161(3) 0.0154(3) 0.0145(3) -0.0071(2) -0.0005(2) -0.0029(2)
O1 0.0220(10) 0.0319(10) 0.0263(10) -0.0082(8) 0.0058(8) -0.0082(9)
O2 0.0269(11) 0.0265(10) 0.0448(12) -0.0246(9) -0.0040(9) 0.0021(8)
O3 0.0242(10) 0.0284(10) 0.0304(10) -0.0092(8) -0.0112(8) 0.0023(8)
O4 0.0268(10) 0.0197(9) 0.0332(11) -0.0078(8) -0.0067(8) -0.0059(8)
O5 0.0307(11) 0.0329(10) 0.0209(10) -0.0073(8) -0.0047(8) -0.0002(9)
O6 0.0199(11) 0.0352(11) 0.0463(12) -0.0219(10) 0.0078(9) 0.0014(9)
O7 0.0344(11) 0.0206(9) 0.0247(10) -0.0061(8) 0.0040(8) -0.0090(8)
O8 0.0222(10) 0.0305(10) 0.0158(9) -0.0082(7) 0.0024(7) -0.0055(8)
N1 0.0205(11) 0.0153(10) 0.0144(10) -0.0059(8) -0.0027(8) -0.0024(9)
C1 0.0153(13) 0.0216(13) 0.0210(13) -0.0120(11) -0.0030(10) 0.0004(11)
C2 0.0110(12) 0.0230(13) 0.0198(13) -0.0055(11) -0.0016(10) 0.0003(10)
C3 0.0158(13) 0.0206(13) 0.0216(13) -0.0132(11) 0.0024(11) -0.0027(11)
C4 0.0123(12) 0.0228(13) 0.0150(12) -0.0039(10) -0.0011(10) 0.0011(11)
C5 0.0192(13) 0.0160(12) 0.0203(14) -0.0090(11) 0.0050(11) -0.0044(11)
C6 0.0202(14) 0.0173(12) 0.0214(14) -0.0044(11) 0.0014(11) -0.0062(11)
C7 0.0259(14) 0.0136(12) 0.0168(13) -0.0054(10) -0.0027(10) 0.0010(11)
C8 0.0165(13) 0.0164(12) 0.0205(13) -0.0061(10) -0.0035(10) 0.0012(10)
C9 0.0127(12) 0.0144(11) 0.0145(12) -0.0029(9) -0.0034(9) 0.0025(10)
C10 0.0164(13) 0.0162(12) 0.0214(13) -0.0086(10) -0.0044(10) -0.0012(10)
C11 0.0184(13) 0.0223(13) 0.0153(12) -0.0097(10) -0.0045(10) 0.0031(11)
C12 0.0124(12) 0.0165(12) 0.0188(12) -0.0055(10) -0.0037(10) 0.0038(10)
C13 0.0139(12) 0.0128(11) 0.0224(13) -0.0051(10) -0.0061(10) 0.0015(10)
C14 0.0188(13) 0.0162(12) 0.0153(12) -0.0075(10) -0.0053(10) -0.0001(10)
C15 0.0116(12) 0.0232(13) 0.0189(13) -0.0068(11) -0.0026(10) 0.0055(10)
C16 0.0321(15) 0.0282(14) 0.0131(13) -0.0038(11) 0.0002(11) 0.0006(12)
C17 0.0278(15) 0.0350(15) 0.0283(15) -0.0106(13) 0.0075(12) -0.0074(13)

loop_
_atom_type_symbol
_atom_type_description
_atom_type_scat_dispersion_real
_atom_type_scat_dispersion_imag
_atom_type_scat_source
C C 0.0033 0.0016 'International Tables Vol C Tables 4.2.6.8 and 6.1.1.4'
H H 0.0000 0.0000 'International Tables Vol C Tables 4.2.6.8 and 6.1.1.4'
N N 0.0061 0.0033 'International Tables Vol C Tables 4.2.6.8 and 6.1.1.4'
O O 0.0106 0.0060 'International Tables Vol C Tables 4.2.6.8 and 6.1.1.4'
S S 0.1246 0.1234 'International Tables Vol C Tables 4.2.6.8 and 6.1.1.4'
Fe Fe 0.3463 0.8444 'International Tables Vol C Tables 4.2.6.8 and 6.1.1.4'

loop_
_geom_angle_atom_site_label_1
_geom_angle_atom_site_label_2
_geom_angle_atom_site_label_3
_geom_angle
C3 Fe1 C2 91.70(11)
C3 Fe1 C1 99.32(11)
C2 Fe1 C1 97.65(10)
C3 Fe1 S2 88.47(8)
C2 Fe1 S2 161.50(7)
C1 Fe1 S2 100.58(7)
C3 Fe1 S1 148.40(7)
C2 Fe1 S1 84.83(8)
C1 Fe1 S1 112.28(8)
S2 Fe1 S1 85.37(3)
C3 Fe1 Fe2 95.01(7)
C2 Fe1 Fe2 105.28(7)
C1 Fe1 Fe2 152.51(8)
S2 Fe1 Fe2 56.31(3)
S1 Fe1 Fe2 56.20(3)
C5 Fe2 C4 91.12(10)
C5 Fe2 C6 96.95(11)
C4 Fe2 C6 101.56(10)
C5 Fe2 S2 88.27(7)
C4 Fe2 S2 156.53(8)
C6 Fe2 S2 101.80(7)
C5 Fe2 S1 161.49(8)
C4 Fe2 S1 87.76(8)
C6 Fe2 S1 101.38(8)
S2 Fe2 S1 85.49(4)
C5 Fe2 Fe1 105.79(8)
C4 Fe2 Fe1 101.70(8)
C6 Fe2 Fe1 146.90(7)
S2 Fe2 Fe1 56.18(3)
S1 Fe2 Fe1 56.53(3)
C8 S1 Fe2 107.34(8)
C8 S1 Fe1 111.96(7)
Fe2 S1 Fe1 67.26(4)
C7 S2 Fe1 110.36(8)
C7 S2 Fe2 112.34(8)
Fe1 S2 Fe2 67.50(3)
C15 O8 C16 116.27(16)
C9 N1 C8 121.36(18)
C9 N1 C7 122.52(17)
C8 N1 C7 114.79(17)
O1 C1 Fe1 175.4(2)
O2 C2 Fe1 177.7(2)
O3 C3 Fe1 177.42(19)
O4 C4 Fe2 178.5(2)
O5 C5 Fe2 179.43(19)
O6 C6 Fe2 178.18(19)
N1 C7 S2 116.61(16)
N1 C7 H7A 108.1
S2 C7 H7A 108.1
N1 C7 H7B 108.1
S2 C7 H7B 108.1
H7A C7 H7B 107.3
N1 C8 S1 115.03(16)
N1 C8 H8A 108.5
S1 C8 H8A 108.5
N1 C8 H8B 108.5
S1 C8 H8B 108.5
H8A C8 H8B 107.5
C10 C9 C14 118.55(19)
C10 C9 N1 121.62(18)
C14 C9 N1 119.70(19)
C11 C10 C9 120.88(18)
C11 C10 H10 119.6
C9 C10 H10 119.6
C10 C11 C12 120.7(2)
C10 C11 H11 119.7
C12 C11 H11 119.7
C13 C12 C11 118.29(19)
C13 C12 C15 118.34(18)
C11 C12 C15 123.4(2)
C14 C13 C12 121.40(19)
C14 C13 H13 119.3
C12 C13 H13 119.3
C13 C14 C9 120.2(2)
C13 C14 H14 119.9
C9 C14 H14 119.9
O7 C15 O8 123.4(2)
O7 C15 C12 124.5(2)
O8 C15 C12 112.11(18)
O8 C16 C17 111.1(2)
O8 C16 H16A 109.4
C17 C16 H16A 109.4
O8 C16 H16B 109.4
C17 C16 H16B 109.4
H16A C16 H16B 108.0
C16 C17 H17A 109.5
C16 C17 H17B 109.5
H17A C17 H17B 109.5
C16 C17 H17C 109.5
H17A C17 H17C 109.5
H17B C17 H17C 109.5

loop_
_geom_bond_atom_site_label_1
_geom_bond_atom_site_label_2
_geom_bond_distance
Fe1 C3 1.789(3)
Fe1 C2 1.790(2)
Fe1 C1 1.815(2)
Fe1 S2 2.2574(9)
Fe1 S1 2.2706(8)
Fe1 Fe2 2.5103(10)
Fe2 C5 1.791(3)
Fe2 C4 1.802(2)
Fe2 C6 1.807(3)
Fe2 S2 2.2608(9)
Fe2 S1 2.2619(9)
S1 C8 1.856(2)
S2 C7 1.854(2)
O1 C1 1.139(2)
O2 C2 1.141(3)
O3 C3 1.142(3)
O4 C4 1.137(2)
O5 C5 1.141(3)
O6 C6 1.135(3)
O7 C15 1.209(3)
O8 C15 1.347(3)
O8 C16 1.451(3)
N1 C9 1.402(3)
N1 C8 1.422(3)
N1 C7 1.433(3)
C7 H7A 0.9700
C7 H7B 0.9700
C8 H8A 0.9700
C8 H8B 0.9700
C9 C10 1.394(3)
C9 C14 1.400(3)
C10 C11 1.379(3)
C10 H10 0.9300
C11 C12 1.399(3)
C11 H11 0.9300
C12 C13 1.389(3)
C12 C15 1.480(3)
C13 C14 1.379(3)
C13 H13 0.9300
C14 H14 0.9300
C16 C17 1.500(3)
C16 H16A 0.9700
C16 H16B 0.9700
C17 H17A 0.9600
C17 H17B 0.9600
C17 H17C 0.9600

loop_
_geom_torsion_atom_site_label_1
_geom_torsion_atom_site_label_2
_geom_torsion_atom_site_label_3
_geom_torsion_atom_site_label_4
_geom_torsion
C3 Fe1 Fe2 C5 7.93(10)
C2 Fe1 Fe2 C5 101.08(11)
C1 Fe1 Fe2 C5 -113.44(17)
S2 Fe1 Fe2 C5 -76.86(8)
S1 Fe1 Fe2 C5 173.90(7)
C3 Fe1 Fe2 C4 -86.61(10)
C2 Fe1 Fe2 C4 6.53(11)
C1 Fe1 Fe2 C4 152.01(17)
S2 Fe1 Fe2 C4 -171.41(8)
S1 Fe1 Fe2 C4 79.36(8)
C3 Fe1 Fe2 C6 139.56(15)
C2 Fe1 Fe2 C6 -127.30(15)
C1 Fe1 Fe2 C6 18.2(2)
S2 Fe1 Fe2 C6 54.76(14)
S1 Fe1 Fe2 C6 -54.47(14)
C3 Fe1 Fe2 S2 84.80(7)
C2 Fe1 Fe2 S2 177.94(8)
C1 Fe1 Fe2 S2 -36.58(16)
S1 Fe1 Fe2 S2 -109.23(4)
C3 Fe1 Fe2 S1 -165.97(7)
C2 Fe1 Fe2 S1 -72.82(8)
C1 Fe1 Fe2 S1 72.65(16)
S2 Fe1 Fe2 S1 109.23(4)
C5 Fe2 S1 C8 -125.9(2)
C4 Fe2 S1 C8 147.30(10)
C6 Fe2 S1 C8 45.95(10)
S2 Fe2 S1 C8 -55.20(8)
Fe1 Fe2 S1 C8 -107.10(8)
C5 Fe2 S1 Fe1 -18.8(2)
C4 Fe2 S1 Fe1 -105.61(8)
C6 Fe2 S1 Fe1 153.05(7)
S2 Fe2 S1 Fe1 51.90(3)
C3 Fe1 S1 C8 127.79(16)
C2 Fe1 S1 C8 -147.39(11)
C1 Fe1 S1 C8 -51.23(11)
S2 Fe1 S1 C8 48.32(8)
Fe2 Fe1 S1 C8 100.34(9)
C3 Fe1 S1 Fe2 27.45(14)
C2 Fe1 S1 Fe2 112.27(8)
C1 Fe1 S1 Fe2 -151.57(8)
S2 Fe1 S1 Fe2 -52.02(3)
C3 Fe1 S2 C7 156.38(10)
C2 Fe1 S2 C7 -112.8(3)
C1 Fe1 S2 C7 57.18(11)
S1 Fe1 S2 C7 -54.64(8)
Fe2 Fe1 S2 C7 -106.57(8)
C3 Fe1 S2 Fe2 -97.05(7)
C2 Fe1 S2 Fe2 -6.3(2)
C1 Fe1 S2 Fe2 163.75(8)
S1 Fe1 S2 Fe2 51.93(3)
C5 Fe2 S2 C7 -145.93(11)
C4 Fe2 S2 C7 125.2(2)
C6 Fe2 S2 C7 -49.19(12)
S1 Fe2 S2 C7 51.51(9)
Fe1 Fe2 S2 C7 103.70(9)
C5 Fe2 S2 Fe1 110.37(8)
C4 Fe2 S2 Fe1 21.54(19)
C6 Fe2 S2 Fe1 -152.90(8)
S1 Fe2 S2 Fe1 -52.19(3)
C3 Fe1 C1 O1 4(3)
C2 Fe1 C1 O1 -89(3)
S2 Fe1 C1 O1 94(3)
S1 Fe1 C1 O1 -176(2)
Fe2 Fe1 C1 O1 125(2)
C3 Fe1 C2 O2 136(5)
C1 Fe1 C2 O2 -125(5)
S2 Fe1 C2 O2 45(5)
S1 Fe1 C2 O2 -13(5)
Fe2 Fe1 C2 O2 40(5)
C2 Fe1 C3 O3 -52(5)
C1 Fe1 C3 O3 -151(5)
S2 Fe1 C3 O3 109(5)
S1 Fe1 C3 O3 30(5)
Fe2 Fe1 C3 O3 53(5)
C5 Fe2 C4 O4 -90(8)
C6 Fe2 C4 O4 172(100)
S2 Fe2 C4 O4 -2(8)
S1 Fe2 C4 O4 71(8)
Fe1 Fe2 C4 O4 16(8)
C4 Fe2 C5 O5 6(23)
C6 Fe2 C5 O5 108(23)
S2 Fe2 C5 O5 -151(23)
S1 Fe2 C5 O5 -80(23)
Fe1 Fe2 C5 O5 -97(23)
C5 Fe2 C6 O6 94(7)
C4 Fe2 C6 O6 -173(100)
S2 Fe2 C6 O6 4(7)
S1 Fe2 C6 O6 -83(7)
Fe1 Fe2 C6 O6 -39(7)
C9 N1 C7 S2 -104.4(2)
C8 N1 C7 S2 62.6(2)
Fe1 S2 C7 N1 13.21(18)
Fe2 S2 C7 N1 -60.00(18)
C9 N1 C8 S1 96.1(2)
C7 N1 C8 S1 -71.1(2)
Fe2 S1 C8 N1 73.95(17)
Fe1 S1 C8 N1 2.05(18)
C8 N1 C9 C10 -13.8(3)
C7 N1 C9 C10 152.3(2)
C8 N1 C9 C14 161.9(2)
C7 N1 C9 C14 -31.9(3)
C14 C9 C10 C11 -1.0(4)
N1 C9 C10 C11 174.8(2)
C9 C10 C11 C12 0.1(4)
C10 C11 C12 C13 0.9(3)
C10 C11 C12 C15 -178.5(2)
C11 C12 C13 C14 -1.0(3)
C15 C12 C13 C14 178.4(2)
C12 C13 C14 C9 0.1(4)
C10 C9 C14 C13 0.8(3)
N1 C9 C14 C13 -175.0(2)
C16 O8 C15 O7 -2.6(3)
C16 O8 C15 C12 176.8(2)
C13 C12 C15 O7 -1.0(4)
C11 C12 C15 O7 178.4(2)
C13 C12 C15 O8 179.6(2)
C11 C12 C15 O8 -1.0(3)
C15 O8 C16 C17 85.4(3)
